data_4077576
loop_
_publ_author_name
'Ortega-Jim\'enez, Fernando'
'Ortega-Alfaro, M. Carmen'
'L\'opez-Cort\'es, Jos\'e G.'
'Guti\'errez-P\'erez, Ren\'e'
'Toscano, Rub\'en A.'
'Velasco-Ibarra, Luis'
'Pe\~na-Cabrera, Eduardo'
'Alvarez-Toledano, Cecilio'

_publ_section_title
;
 Synthesis and Characterization of Novel Iron(0) Complexes Derived from
 \a,\b-Unsaturated-Ketone Analogues with \b-Positioned Heteroatoms
 Containing Covalent and Coordination Bonds
;
_journal_issue 20
_journal_name_full Organometallics
_journal_page_first 4127
_journal_paper_doi 10.1021/om0004702
_journal_volume 19
_journal_year 2000
_chemical_formula_sum 'C14 H12 Fe2 N2 O7 S2'
_chemical_formula_weight 496.08
_chemical_name_common 'Compound 9'
_chemical_name_systematic
; 
Hexacarbonyl-\mN,\sO,\sC-[N',N'-Dimethylhydrazono-1-(1,3-dithiolane-2-yliden)
propanone]diiron(0)
;
_space_group_IT_number 14
_symmetry_cell_setting monoclinic
_symmetry_space_group_name_Hall '-P 2ybc'
_symmetry_space_group_name_H-M 'P 1 21/c 1'
_atom_sites_solution_hydrogens geom
_atom_sites_solution_primary direct
_atom_sites_solution_secondary difmap
_audit_creation_method SHELXL-97
_cell_angle_alpha 90.00
_cell_angle_beta 107.00(2)
_cell_angle_gamma 90.00
_cell_formula_units_Z 4
_cell_length_a 16.072(6)
_cell_length_b 9.680(2)
_cell_length_c 13.174(3)
_cell_measurement_reflns_used 32
_cell_measurement_temperature 293(2)
_cell_measurement_theta_max 12.50
_cell_measurement_theta_min 5.00
_cell_volume 1960.0(10)
_computing_structure_refinement 'SHELXL-97 (Sheldrick, 1997)'
_computing_structure_solution 'SHELXS-97 (Sheldrick, 1990)'
_diffrn_ambient_temperature 293(2)
_diffrn_measured_fraction_theta_full 0.873
_diffrn_measured_fraction_theta_max 0.873
_diffrn_measurement_device_type 'Siemens P4/PC diffractometer'
_diffrn_measurement_method \q:2\q
_diffrn_radiation_monochromator graphite
_diffrn_radiation_source 'fine-focus sealed tube'
_diffrn_radiation_type MoK\a
_diffrn_radiation_wavelength 0.71073
_diffrn_reflns_av_R_equivalents 0.0584
_diffrn_reflns_av_sigmaI/netI 0.1042
_diffrn_reflns_limit_h_max 18
_diffrn_reflns_limit_h_min -19
_diffrn_reflns_limit_k_max 0
_diffrn_reflns_limit_k_min -11
_diffrn_reflns_limit_l_max 15
_diffrn_reflns_limit_l_min 0
_diffrn_reflns_number 3380
_diffrn_reflns_theta_full 25.00
_diffrn_reflns_theta_max 25.00
_diffrn_reflns_theta_min 1.50
_diffrn_standards_decay_% 3
_diffrn_standards_interval_count 97
_diffrn_standards_number 3
_exptl_absorpt_coefficient_mu 1.730
_exptl_absorpt_correction_T_max 0.947
_exptl_absorpt_correction_T_min 0.654
_exptl_absorpt_correction_type psi-scans
_exptl_crystal_colour 'deep red'
_exptl_crystal_density_diffrn 1.681
_exptl_crystal_density_method 'not measured'
_exptl_crystal_description plates
_exptl_crystal_F_000 1000
_exptl_crystal_size_max 0.44
_exptl_crystal_size_mid 0.18
_exptl_crystal_size_min 0.04
_refine_diff_density_max 0.892
_refine_diff_density_min -0.491
_refine_diff_density_rms 0.127
_refine_ls_extinction_coef 0.0035(9)
_refine_ls_extinction_expression Fc^*^=kFc[1+0.001xFc^2^\l^3^/sin(2\q)]^-1/4^
_refine_ls_extinction_method SHELXL
_refine_ls_goodness_of_fit_ref 1.050
_refine_ls_hydrogen_treatment noref
_refine_ls_matrix_type full
_refine_ls_number_parameters 245
_refine_ls_number_reflns 3220
_refine_ls_number_restraints 0
_refine_ls_restrained_S_all 1.050
_refine_ls_R_factor_all 0.1191
_refine_ls_R_factor_gt 0.0618
_refine_ls_shift/su_max 0.000
_refine_ls_shift/su_mean 0.000
_refine_ls_structure_factor_coef Fsqd
_refine_ls_weighting_details 'w=1/[\s^2^(Fo^2^)+(0.0775P)^2^+0.0000P] where P=(Fo^2^+2Fc^2^)/3'
_refine_ls_weighting_scheme calc
_refine_ls_wR_factor_gt 0.1530
_refine_ls_wR_factor_ref 0.1868
_reflns_number_gt 1936
_reflns_number_total 3220
_reflns_threshold_expression >2sigma(I)
_cod_data_source_file om0004702.cif
_cod_data_source_block a9962s
_cod_depositor_comments
;
The following automatic conversions were performed:

'_refine_ls_weighting_scheme' value 'calc
w=1/[\s^2^(Fo^2^)+(0.0775P)^2^+0.0000P] where P=(Fo^2^+2Fc^2^)/3' was
changed to 'calc'. New tag '_refine_ls_weighting_details' was
created. The value of the new tag was set to
'w=1/[\s^2^(Fo^2^)+(0.0775P)^2^+0.0000P] where P=(Fo^2^+2Fc^2^)/3'.

Automatic conversion script
Id: cif_fix_values 3143 2015-03-26 13:38:13Z robertas 
;
_cod_original_cell_volume 1960.0(9)
_cod_original_sg_symbol_H-M 'P 21/c'
_cod_database_code 4077576

loop_
_symmetry_equiv_pos_as_xyz
'x, y, z'
'-x, y+1/2, -z+1/2'
'-x, -y, -z'
'x, -y-1/2, z-1/2'

loop_
_atom_site_label
_atom_site_type_symbol
_atom_site_fract_x
_atom_site_fract_y
_atom_site_fract_z
_atom_site_U_iso_or_equiv
_atom_site_adp_type
_atom_site_occupancy
_atom_site_calc_flag
_atom_site_refinement_flags
Fe1 Fe 0.76257(8) 0.07489(13) 0.94469(10) 0.0391(4) Uani 1 d .
Fe2 Fe 0.64424(8) 0.18752(13) 0.79008(10) 0.0378(4) Uani 1 d .
S1 S 0.82529(17) 0.5518(2) 0.8018(2) 0.0561(7) Uani 1 d .
S2 S 1.01267(17) 0.4999(3) 0.8473(2) 0.0549(6) Uani 1 d .
O1 O 0.7422(4) 0.2964(6) 0.7660(5) 0.0415(14) Uani 1 d .
O9 O 0.8018(6) 0.3415(9) 1.0559(7) 0.076(2) Uani 1 d .
O10 O 0.9126(8) -0.0897(14) 1.0613(9) 0.115(4) Uani 1 d .
O11 O 0.6490(6) -0.0407(11) 1.0625(8) 0.090(3) Uani 1 d .
O12 O 0.5995(6) 0.4396(9) 0.8863(8) 0.077(2) Uani 1 d .
O13 O 0.5041(5) 0.0449(9) 0.8469(8) 0.073(2) Uani 1 d .
O14 O 0.5348(7) 0.2296(11) 0.5692(7) 0.085(3) Uani 1 d .
N1 N 0.7227(5) 0.0291(7) 0.7970(6) 0.0380(15) Uani 1 d .
N2 N 0.7132(5) -0.1090(8) 0.7506(7) 0.0484(18) Uani 1 d .
C1 C 0.8957(6) 0.2911(9) 0.8141(7) 0.0406(19) Uani 1 d .
H1 H 0.9459 0.2328 0.8261 0.049 Uiso 1 d R
C2 C 0.8121(6) 0.2269(8) 0.7936(7) 0.0375(18) Uani 1 d .
C3 C 0.8065(5) 0.0790(9) 0.8136(7) 0.0373(17) Uani 1 d .
H3 H 0.8522 0.0178 0.8088 0.045 Uiso 1 d R
C4 C 0.9075(6) 0.4320(9) 0.8170(7) 0.0404(19) Uani 1 d .
C5 C 0.8979(9) 0.7024(12) 0.8104(13) 0.080(4) Uani 1 d .
H5A H 0.8749 0.7805 0.8381 0.096 Uiso 1 d R
H5B H 0.9002 0.7253 0.7404 0.096 Uiso 1 d R
C6 C 0.9836(9) 0.6741(11) 0.8757(11) 0.068(3) Uani 1 d .
H6A H 1.0241 0.7392 0.8622 0.082 Uiso 1 d R
H6B H 0.9853 0.6817 0.9490 0.082 Uiso 1 d R
C7 C 0.6478(8) -0.1869(11) 0.7816(12) 0.070(3) Uani 1 d .
H7A H 0.6228 -0.2557 0.7290 0.084 Uiso 1 d R
H7B H 0.6022 -0.1257 0.7867 0.084 Uiso 1 d R
H7C H 0.6736 -0.2305 0.8489 0.084 Uiso 1 d R
C8 C 0.6920(13) -0.0987(13) 0.6354(11) 0.093(5) Uani 1 d .
H8A H 0.6857 -0.1895 0.6047 0.112 Uiso 1 d R
H8B H 0.6386 -0.0486 0.6084 0.112 Uiso 1 d R
H8C H 0.7380 -0.0507 0.6173 0.112 Uiso 1 d R
C9 C 0.7861(7) 0.2370(10) 1.0133(7) 0.047(2) Uani 1 d .
C10 C 0.8515(8) -0.0275(13) 1.0170(9) 0.061(3) Uani 1 d .
C11 C 0.6916(7) 0.0044(10) 1.0149(8) 0.049(2) Uani 1 d .
C12 C 0.6170(6) 0.3433(11) 0.8504(8) 0.051(2) Uani 1 d .
C13 C 0.5602(6) 0.0977(11) 0.8244(8) 0.050(2) Uani 1 d .
C14 C 0.5767(6) 0.2104(10) 0.6516(8) 0.049(2) Uani 1 d .

loop_
_atom_site_aniso_label
_atom_site_aniso_U_11
_atom_site_aniso_U_22
_atom_site_aniso_U_33
_atom_site_aniso_U_23
_atom_site_aniso_U_13
_atom_site_aniso_U_12
Fe1 0.0355(7) 0.0406(7) 0.0396(6) 0.0041(5) 0.0086(5) 0.0021(5)
Fe2 0.0329(6) 0.0368(6) 0.0417(7) 0.0029(5) 0.0075(5) 0.0010(5)
S1 0.0440(13) 0.0373(12) 0.0791(18) -0.0006(11) 0.0055(12) 0.0052(10)
S2 0.0452(14) 0.0438(13) 0.0740(17) 0.0003(12) 0.0146(12) -0.0081(10)
O1 0.039(3) 0.034(3) 0.050(3) 0.007(3) 0.011(3) 0.002(3)
O9 0.085(6) 0.062(5) 0.079(5) -0.020(4) 0.017(5) -0.009(4)
O10 0.106(8) 0.145(10) 0.087(7) 0.026(7) 0.020(6) 0.085(8)
O11 0.073(6) 0.116(8) 0.089(6) 0.044(6) 0.039(5) -0.014(5)
O12 0.080(6) 0.061(5) 0.090(6) -0.017(4) 0.023(5) 0.023(4)
O13 0.045(4) 0.081(6) 0.094(6) 0.006(5) 0.024(4) -0.003(4)
O14 0.086(6) 0.098(7) 0.055(5) 0.003(4) -0.002(5) 0.013(5)
N1 0.038(4) 0.031(3) 0.044(4) 0.004(3) 0.010(3) 0.004(3)
N2 0.051(5) 0.034(4) 0.060(5) -0.011(3) 0.015(4) -0.012(3)
C1 0.034(4) 0.038(4) 0.055(5) -0.002(4) 0.021(4) -0.006(4)
C2 0.043(5) 0.030(4) 0.038(4) -0.004(3) 0.009(4) -0.005(3)
C3 0.035(4) 0.036(4) 0.044(4) 0.003(4) 0.016(4) 0.004(4)
C4 0.049(5) 0.035(4) 0.038(4) -0.001(3) 0.014(4) -0.009(4)
C5 0.080(9) 0.036(6) 0.123(11) 0.000(6) 0.029(8) -0.010(6)
C6 0.079(8) 0.046(6) 0.088(8) -0.006(5) 0.038(7) -0.017(6)
C7 0.063(7) 0.039(5) 0.112(10) -0.012(6) 0.032(7) -0.004(5)
C8 0.158(16) 0.046(7) 0.072(8) -0.017(6) 0.028(9) -0.012(8)
C9 0.051(5) 0.044(5) 0.045(5) -0.004(4) 0.011(4) 0.000(4)
C10 0.066(7) 0.071(7) 0.048(6) 0.004(5) 0.017(5) 0.018(6)
C11 0.047(5) 0.047(5) 0.053(5) 0.007(4) 0.014(4) -0.009(4)
C12 0.034(5) 0.062(6) 0.056(5) 0.006(5) 0.012(4) 0.008(4)
C13 0.037(5) 0.056(6) 0.058(5) 0.009(5) 0.017(4) 0.005(4)
C14 0.045(5) 0.055(6) 0.042(5) 0.005(4) 0.005(4) 0.011(4)

loop_
_atom_type_symbol
_atom_type_description
_atom_type_scat_dispersion_real
_atom_type_scat_dispersion_imag
_atom_type_scat_source
C C 0.0033 0.0016 'International Tables Vol C Tables 4.2.6.8 and 6.1.1.4'
H H 0.0000 0.0000 'International Tables Vol C Tables 4.2.6.8 and 6.1.1.4'
N N 0.0061 0.0033 'International Tables Vol C Tables 4.2.6.8 and 6.1.1.4'
O O 0.0106 0.0060 'International Tables Vol C Tables 4.2.6.8 and 6.1.1.4'
S S 0.1246 0.1234 'International Tables Vol C Tables 4.2.6.8 and 6.1.1.4'
Fe Fe 0.3463 0.8444 'International Tables Vol C Tables 4.2.6.8 and 6.1.1.4'

loop_
_geom_angle_atom_site_label_1
_geom_angle_atom_site_label_2
_geom_angle_atom_site_label_3
_geom_angle
C10 Fe1 C9 101.6(5)
C10 Fe1 C11 92.5(5)
C9 Fe1 C11 98.3(5)
C10 Fe1 N1 113.3(4)
C9 Fe1 N1 132.3(4)
C11 Fe1 N1 111.1(4)
C10 Fe1 C3 92.4(4)
C9 Fe1 C3 109.5(4)
C11 Fe1 C3 150.1(4)
N1 Fe1 C3 40.8(3)
C10 Fe1 Fe2 162.1(4)
C9 Fe1 Fe2 91.5(3)
C11 Fe1 Fe2 97.7(3)
N1 Fe1 Fe2 49.2(2)
C3 Fe1 Fe2 71.5(2)
C13 Fe2 C12 89.8(5)
C13 Fe2 C14 92.3(5)
C12 Fe2 C14 100.7(4)
C13 Fe2 N1 97.6(4)
C12 Fe2 N1 149.2(4)
C14 Fe2 N1 108.8(4)
C13 Fe2 O1 174.3(4)
C12 Fe2 O1 86.2(4)
C14 Fe2 O1 92.4(4)
N1 Fe2 O1 83.9(3)
C13 Fe2 Fe1 91.9(3)
C12 Fe2 Fe1 102.8(3)
C14 Fe2 Fe1 156.1(3)
N1 Fe2 Fe1 47.3(2)
O1 Fe2 Fe1 85.14(18)
C4 S1 C5 94.3(5)
C4 S1 O1 74.7(3)
C5 S1 O1 166.6(5)
C4 S2 C6 96.1(5)
C2 O1 Fe2 110.4(5)
C2 O1 S1 94.7(5)
Fe2 O1 S1 143.5(3)
C3 N1 N2 111.3(7)
C3 N1 Fe1 74.8(5)
N2 N1 Fe1 126.9(5)
C3 N1 Fe2 108.4(5)
N2 N1 Fe2 134.9(6)
Fe1 N1 Fe2 83.5(3)
C7 N2 C8 111.2(11)
C7 N2 N1 110.8(8)
C8 N2 N1 109.7(8)
C4 C1 C2 123.3(8)
O1 C2 C1 121.8(7)
O1 C2 C3 118.4(8)
C1 C2 C3 119.6(8)
N1 C3 C2 114.8(7)
N1 C3 Fe1 64.4(4)
C2 C3 Fe1 103.0(6)
C1 C4 S1 124.6(7)
C1 C4 S2 119.7(7)
S1 C4 S2 115.5(5)
C6 C5 S1 111.6(9)
C5 C6 S2 108.4(9)
O9 C9 Fe1 178.8(9)
O10 C10 Fe1 175.8(12)
O11 C11 Fe1 177.6(10)
O12 C12 Fe2 179.1(10)
O13 C13 Fe2 177.0(9)
O14 C14 Fe2 176.9(10)

loop_
_geom_bond_atom_site_label_1
_geom_bond_atom_site_label_2
_geom_bond_distance
Fe1 C10 1.771(11)
Fe1 C9 1.795(10)
Fe1 C11 1.799(9)
Fe1 N1 1.914(7)
Fe1 C3 2.049(8)
Fe1 Fe2 2.5863(18)
Fe2 C13 1.773(10)
Fe2 C12 1.816(11)
Fe2 C14 1.843(9)
Fe2 N1 1.970(7)
Fe2 O1 1.995(6)
S1 C4 1.725(10)
S1 C5 1.850(12)
S1 O1 2.784(6)
S2 C4 1.748(9)
S2 C6 1.818(12)
O1 C2 1.268(11)
O9 C9 1.149(12)
O10 C10 1.155(14)
O11 C11 1.142(12)
O12 C12 1.118(13)
O13 C13 1.148(12)
O14 C14 1.112(12)
N1 C3 1.387(11)
N1 N2 1.460(10)
N2 C7 1.446(14)
N2 C8 1.458(16)
C1 C4 1.376(12)
C1 C2 1.432(12)
C2 C3 1.463(12)
C5 C6 1.420(19)

loop_
_geom_torsion_atom_site_label_1
_geom_torsion_atom_site_label_2
_geom_torsion_atom_site_label_3
_geom_torsion_atom_site_label_4
_geom_torsion
C10 Fe1 Fe2 C13 111.5(14)
C9 Fe1 Fe2 C13 -111.3(5)
C11 Fe1 Fe2 C13 -12.7(5)
N1 Fe1 Fe2 C13 98.6(4)
C3 Fe1 Fe2 C13 138.6(4)
C10 Fe1 Fe2 C12 -158.2(14)
C9 Fe1 Fe2 C12 -21.1(4)
C11 Fe1 Fe2 C12 77.5(5)
N1 Fe1 Fe2 C12 -171.2(4)
C3 Fe1 Fe2 C12 -131.2(4)
C10 Fe1 Fe2 C14 11.7(16)
C9 Fe1 Fe2 C14 148.9(9)
C11 Fe1 Fe2 C14 -112.5(9)
N1 Fe1 Fe2 C14 -1.2(9)
C3 Fe1 Fe2 C14 38.8(9)
C10 Fe1 Fe2 N1 13.0(14)
C9 Fe1 Fe2 N1 150.1(4)
C11 Fe1 Fe2 N1 -111.3(4)
C3 Fe1 Fe2 N1 40.0(4)
C10 Fe1 Fe2 O1 -73.3(14)
C9 Fe1 Fe2 O1 63.9(4)
C11 Fe1 Fe2 O1 162.5(4)
N1 Fe1 Fe2 O1 -86.2(3)
C3 Fe1 Fe2 O1 -46.2(3)
C13 Fe2 O1 C2 88(4)
C12 Fe2 O1 C2 133.6(6)
C14 Fe2 O1 C2 -125.8(6)
N1 Fe2 O1 C2 -17.2(6)
Fe1 Fe2 O1 C2 30.4(5)
C13 Fe2 O1 S1 -42(4)
C12 Fe2 O1 S1 3.2(5)
C14 Fe2 O1 S1 103.8(5)
N1 Fe2 O1 S1 -147.6(5)
Fe1 Fe2 O1 S1 -100.0(5)
C4 S1 O1 C2 7.7(5)
C5 S1 O1 C2 43(2)
C4 S1 O1 Fe2 142.0(6)
C5 S1 O1 Fe2 177(2)
C10 Fe1 N1 C3 -64.6(6)
C9 Fe1 N1 C3 68.7(7)
C11 Fe1 N1 C3 -167.2(5)
Fe2 Fe1 N1 C3 111.1(5)
C10 Fe1 N1 N2 40.9(9)
C9 Fe1 N1 N2 174.2(7)
C11 Fe1 N1 N2 -61.7(8)
C3 Fe1 N1 N2 105.4(8)
Fe2 Fe1 N1 N2 -143.5(8)
C10 Fe1 N1 Fe2 -175.7(5)
C9 Fe1 N1 Fe2 -42.4(6)
C11 Fe1 N1 Fe2 81.7(4)
C3 Fe1 N1 Fe2 -111.1(5)
C13 Fe2 N1 C3 -157.1(6)
C12 Fe2 N1 C3 -54.7(10)
C14 Fe2 N1 C3 107.9(6)
O1 Fe2 N1 C3 17.4(5)
Fe1 Fe2 N1 C3 -71.6(5)
C13 Fe2 N1 N2 52.2(9)
C12 Fe2 N1 N2 154.7(8)
C14 Fe2 N1 N2 -42.8(9)
O1 Fe2 N1 N2 -133.3(8)
Fe1 Fe2 N1 N2 137.8(9)
C13 Fe2 N1 Fe1 -85.5(4)
C12 Fe2 N1 Fe1 16.9(8)
C14 Fe2 N1 Fe1 179.5(4)
O1 Fe2 N1 Fe1 89.0(3)
C3 N1 N2 C7 150.9(9)
Fe1 N1 N2 C7 64.2(11)
Fe2 N1 N2 C7 -59.1(12)
C3 N1 N2 C8 -85.9(11)
Fe1 N1 N2 C8 -172.6(9)
Fe2 N1 N2 C8 64.1(12)
Fe2 O1 C2 C1 -161.6(7)
S1 O1 C2 C1 -8.6(8)
Fe2 O1 C2 C3 13.1(9)
S1 O1 C2 C3 166.0(7)
C4 C1 C2 O1 7.3(14)
C4 C1 C2 C3 -167.2(8)
N2 N1 C3 C2 142.7(7)
Fe1 N1 C3 C2 -93.1(7)
Fe2 N1 C3 C2 -15.4(8)
N2 N1 C3 Fe1 -124.2(6)
Fe2 N1 C3 Fe1 77.6(4)
O1 C2 C3 N1 1.6(11)
C1 C2 C3 N1 176.4(7)
O1 C2 C3 Fe1 -65.9(8)
C1 C2 C3 Fe1 108.9(8)
C10 Fe1 C3 N1 123.8(6)
C9 Fe1 C3 N1 -133.0(5)
C11 Fe1 C3 N1 24.6(10)
Fe2 Fe1 C3 N1 -48.1(4)
C10 Fe1 C3 C2 -124.6(7)
C9 Fe1 C3 C2 -21.5(7)
C11 Fe1 C3 C2 136.1(8)
N1 Fe1 C3 C2 111.5(7)
Fe2 Fe1 C3 C2 63.4(5)
C2 C1 C4 S1 2.6(13)
C2 C1 C4 S2 177.8(7)
C5 S1 C4 C1 -177.6(9)
O1 S1 C4 C1 -5.2(7)
C5 S1 C4 S2 7.1(7)
O1 S1 C4 S2 179.4(5)
C6 S2 C4 C1 -164.1(8)
C6 S2 C4 S1 11.4(6)
C4 S1 C5 C6 -30.3(11)
O1 S1 C5 C6 -64(3)
S1 C5 C6 S2 41.2(12)
C4 S2 C6 C5 -32.0(10)
C10 Fe1 C9 O9 95(48)
C11 Fe1 C9 O9 -171(48)
N1 Fe1 C9 O9 -42(48)
C3 Fe1 C9 O9 -2(48)
Fe2 Fe1 C9 O9 -73(48)
C9 Fe1 C10 O10 -73(16)
C11 Fe1 C10 O10 -172(16)
N1 Fe1 C10 O10 74(16)
C3 Fe1 C10 O10 38(16)
Fe2 Fe1 C10 O10 63(17)
C10 Fe1 C11 O11 34(26)
C9 Fe1 C11 O11 -68(26)
N1 Fe1 C11 O11 150(25)
C3 Fe1 C11 O11 133(25)
Fe2 Fe1 C11 O11 -161(26)
C13 Fe2 C12 O12 -92(62)
C14 Fe2 C12 O12 0(62)
N1 Fe2 C12 O12 163(61)
O1 Fe2 C12 O12 92(62)
Fe1 Fe2 C12 O12 176(100)
C12 Fe2 C13 O13 21(19)
C14 Fe2 C13 O13 -80(19)
N1 Fe2 C13 O13 171(19)
O1 Fe2 C13 O13 66(20)
Fe1 Fe2 C13 O13 124(19)
C13 Fe2 C14 O14 91(19)
C12 Fe2 C14 O14 1(19)
N1 Fe2 C14 O14 -170(19)
O1 Fe2 C14 O14 -85(19)
Fe1 Fe2 C14 O14 -169(19)
